data_7206710
loop_
_publ_author_name
'Guo, Fang'
'Zhang, Ming-qian'
'Lu, Na'
'Guan, Hong-yu'
'Tong, Jian'
'Wang, Bao-xin'

_publ_section_title
;
 Co-crystal of [CuCl4]2&#x2212; and L1 and its inclusion compounds with
 three different guests (L1 =
 N,N,N&#x2032;,N&#x2032;-tetra-p-methoxybenzyl-ethylenediamine)
;
_journal_issue 22
_journal_name_full CrystEngComm
_journal_page_first 6753
_journal_paper_doi 10.1039/c1ce05713h
_journal_volume 13
_journal_year 2011
_chemical_formula_sum 'C34 H42 Cl4 Cu N2 O4'
_chemical_formula_weight 748.04
_chemical_name_systematic
;
?
;
_space_group_IT_number 15
_symmetry_cell_setting monoclinic
_symmetry_space_group_name_Hall '-C 2yc'
_symmetry_space_group_name_H-M 'C 1 2/c 1'
_atom_sites_solution_hydrogens geom
_atom_sites_solution_primary direct
_atom_sites_solution_secondary difmap
_audit_creation_method SHELXL-97
_cell_angle_alpha 90.00
_cell_angle_beta 110.43(3)
_cell_angle_gamma 90.00
_cell_formula_units_Z 4
_cell_length_a 25.614(5)
_cell_length_b 10.367(2)
_cell_length_c 14.328(3)
_cell_measurement_reflns_used 5758
_cell_measurement_temperature 113(2)
_cell_measurement_theta_max 27.872
_cell_measurement_theta_min 2.140
_cell_volume 3565.3(14)
_computing_cell_refinement crystalclear
_computing_data_collection 'crystalclear(Rigaku/MSC Inc., 2005)'
_computing_data_reduction crystalclear
_computing_molecular_graphics 'Bruker SHELXTL'
_computing_publication_material 'Bruker SHELXTL'
_computing_structure_refinement 'SHELXL-97 (Sheldrick, 1997)'
_computing_structure_solution 'SHELXS-97 (Sheldrick, 1990)'
_diffrn_ambient_temperature 113(2)
_diffrn_detector_area_resol_mean 7.31
_diffrn_measured_fraction_theta_full 0.993
_diffrn_measured_fraction_theta_max 0.993
_diffrn_measurement_device_type 'rigaku saturn CCD area detector'
_diffrn_measurement_method '\w and \f scans'
_diffrn_radiation_monochromator confocal
_diffrn_radiation_source 'rotating anode'
_diffrn_radiation_type MoK\a
_diffrn_radiation_wavelength 0.71073
_diffrn_reflns_av_R_equivalents 0.0256
_diffrn_reflns_av_sigmaI/netI 0.0217
_diffrn_reflns_limit_h_max 30
_diffrn_reflns_limit_h_min -25
_diffrn_reflns_limit_k_max 12
_diffrn_reflns_limit_k_min -12
_diffrn_reflns_limit_l_max 14
_diffrn_reflns_limit_l_min -17
_diffrn_reflns_number 11515
_diffrn_reflns_theta_full 25.02
_diffrn_reflns_theta_max 25.02
_diffrn_reflns_theta_min 2.14
_diffrn_standards_decay_% 0
_diffrn_standards_interval_count 0
_diffrn_standards_interval_time 0
_diffrn_standards_number 0
_exptl_absorpt_coefficient_mu 0.951
_exptl_absorpt_correction_T_max 0.8944
_exptl_absorpt_correction_T_min 0.8325
_exptl_absorpt_correction_type multi-scan
_exptl_absorpt_process_details crystalclear
_exptl_crystal_density_diffrn 1.394
_exptl_crystal_density_method 'not measured'
_exptl_crystal_F_000 1556
_exptl_crystal_size_max 0.20
_exptl_crystal_size_mid 0.18
_exptl_crystal_size_min 0.12
_refine_diff_density_max 0.243
_refine_diff_density_min -0.434
_refine_diff_density_rms 0.048
_refine_ls_extinction_method none
_refine_ls_goodness_of_fit_ref 1.135
_refine_ls_hydrogen_treatment mixed
_refine_ls_matrix_type full
_refine_ls_number_parameters 210
_refine_ls_number_reflns 3132
_refine_ls_number_restraints 1
_refine_ls_restrained_S_all 1.135
_refine_ls_R_factor_all 0.0282
_refine_ls_R_factor_gt 0.0258
_refine_ls_shift/su_max 0.001
_refine_ls_shift/su_mean 0.000
_refine_ls_structure_factor_coef Fsqd
_refine_ls_weighting_details 'calc w=1/[\s^2^(Fo^2^)+(0.0468P)^2^+1.2159P] where P=(Fo^2^+2Fc^2^)/3'
_refine_ls_weighting_scheme calc
_refine_ls_wR_factor_gt 0.0754
_refine_ls_wR_factor_ref 0.0768
_reflns_number_gt 2868
_reflns_number_total 3132
_reflns_threshold_expression >2sigma(I)
_cod_data_source_file c1ce05713h.txt
_cod_data_source_block CRYSTAL1
_cod_depositor_comments
;
The following automatic conversions were performed:

'_symmetry_cell_setting' value 'Monoclinic' changed to 'monoclinic'
according to /home/saulius/struct/CIF-dictionaries/cif_core.dic
dictionary named 'cif_core.dic' version 2.4.1 from
2010-06-29.

'_exptl_absorpt_correction_type' value 'MULTI-SCAN'
changed to 'multi-scan' according to
/home/saulius/struct/CIF-dictionaries/cif_core.dic dictionary named
'cif_core.dic' version 2.4.1 from 2010-06-29.

Automatic conversion script
Id: cif_fix_values 1715 2011-07-08 13:25:40Z adriana 
;
_cod_original_cell_volume 3565.1(12)
_cod_original_sg_symbol_H-M C2/c
_cod_database_code 7206710

loop_
_symmetry_equiv_pos_as_xyz
'x, y, z'
'-x, y, -z+1/2'
'x+1/2, y+1/2, z'
'-x+1/2, y+1/2, -z+1/2'
'-x, -y, -z'
'x, -y, z-1/2'
'-x+1/2, -y+1/2, -z'
'x+1/2, -y+1/2, z-1/2'

loop_
_atom_site_label
_atom_site_type_symbol
_atom_site_fract_x
_atom_site_fract_y
_atom_site_fract_z
_atom_site_U_iso_or_equiv
_atom_site_adp_type
_atom_site_occupancy
_atom_site_symmetry_multiplicity
_atom_site_calc_flag
_atom_site_refinement_flags
Cu1 Cu 0.5000 0.12059(3) 0.2500 0.01892(11) Uani 1 2 d S
Cl1 Cl 0.440489(17) 0.02551(4) 0.10868(3) 0.02061(12) Uani 1 1 d .
Cl2 Cl 0.560971(18) 0.19200(4) 0.18410(3) 0.02596(13) Uani 1 1 d .
O1 O 0.22179(5) 0.34903(13) 0.60677(10) 0.0331(3) Uani 1 1 d .
O2 O 0.69030(6) 0.57965(14) 0.94248(11) 0.0382(3) Uani 1 1 d .
N1 N 0.47764(6) 0.21933(13) 0.86248(10) 0.0164(3) Uani 1 1 d D
C1 C 0.42600(7) 0.14822(17) 0.86682(13) 0.0222(4) Uani 1 1 d .
H1A H 0.4277 0.0591 0.8475 0.027 Uiso 1 1 calc R
H1B H 0.4269 0.1485 0.9351 0.027 Uiso 1 1 calc R
C2 C 0.37180(7) 0.20556(16) 0.80120(13) 0.0196(4) Uani 1 1 d .
C3 C 0.34495(7) 0.15361(16) 0.70697(13) 0.0219(4) Uani 1 1 d .
H3 H 0.3609 0.0839 0.6860 0.026 Uiso 1 1 calc R
C4 C 0.29531(7) 0.20331(17) 0.64418(13) 0.0242(4) Uani 1 1 d .
H4 H 0.2783 0.1680 0.5811 0.029 Uiso 1 1 calc R
C5 C 0.27058(7) 0.30669(17) 0.67521(13) 0.0240(4) Uani 1 1 d .
C6 C 0.29583(8) 0.35781(17) 0.76951(14) 0.0266(4) Uani 1 1 d .
H6 H 0.2792 0.4258 0.7910 0.032 Uiso 1 1 calc R
C7 C 0.34624(7) 0.30687(17) 0.83204(13) 0.0242(4) Uani 1 1 d .
H7 H 0.3630 0.3413 0.8955 0.029 Uiso 1 1 calc R
C8 C 0.19416(8) 0.4538(2) 0.63486(17) 0.0393(5) Uani 1 1 d .
H8A H 0.1838 0.4284 0.6904 0.059 Uiso 1 1 calc R
H8B H 0.1614 0.4767 0.5798 0.059 Uiso 1 1 calc R
H8C H 0.2188 0.5266 0.6533 0.059 Uiso 1 1 calc R
C9 C 0.49177(7) 0.33279(17) 0.93295(12) 0.0215(4) Uani 1 1 d .
H9A H 0.4609 0.3932 0.9129 0.026 Uiso 1 1 calc R
H9B H 0.4964 0.3027 0.9995 0.026 Uiso 1 1 calc R
C10 C 0.54369(7) 0.40147(17) 0.93565(11) 0.0197(4) Uani 1 1 d .
C11 C 0.59633(7) 0.34824(17) 0.98654(12) 0.0238(4) Uani 1 1 d .
H11 H 0.5990 0.2707 1.0205 0.029 Uiso 1 1 calc R
C12 C 0.64385(8) 0.40903(18) 0.98686(13) 0.0270(4) Uani 1 1 d .
H12 H 0.6785 0.3724 1.0208 0.032 Uiso 1 1 calc R
C13 C 0.64061(8) 0.52568(17) 0.93648(13) 0.0263(4) Uani 1 1 d .
C14 C 0.58889(8) 0.58043(17) 0.88647(13) 0.0250(4) Uani 1 1 d .
H14 H 0.5863 0.6585 0.8532 0.030 Uiso 1 1 calc R
C15 C 0.54116(7) 0.51768(16) 0.88662(12) 0.0214(4) Uani 1 1 d .
H15 H 0.5066 0.5545 0.8530 0.026 Uiso 1 1 calc R
C16 C 0.68791(10) 0.6965(2) 0.8881(2) 0.0528(6) Uani 1 1 d .
H16A H 0.6680 0.6815 0.8186 0.079 Uiso 1 1 calc R
H16B H 0.7251 0.7249 0.8971 0.079 Uiso 1 1 calc R
H16C H 0.6691 0.7618 0.9120 0.079 Uiso 1 1 calc R
C17 C 0.47187(6) 0.25465(15) 0.75745(11) 0.0158(3) Uani 1 1 d .
H17A H 0.4552 0.3396 0.7421 0.019 Uiso 1 1 calc R
H17B H 0.4472 0.1936 0.7117 0.019 Uiso 1 1 calc R
H1 H 0.5061(6) 0.1641(16) 0.8845(14) 0.030(5) Uiso 1 1 d D

loop_
_atom_site_aniso_label
_atom_site_aniso_U_11
_atom_site_aniso_U_22
_atom_site_aniso_U_33
_atom_site_aniso_U_23
_atom_site_aniso_U_13
_atom_site_aniso_U_12
Cu1 0.02524(18) 0.01718(17) 0.01659(17) 0.000 0.01012(13) 0.000
Cl1 0.0253(2) 0.0198(2) 0.0153(2) 0.00175(15) 0.00515(17) 0.00202(16)
Cl2 0.0326(3) 0.0241(2) 0.0268(2) 0.00066(17) 0.0175(2) -0.00387(17)
O1 0.0214(7) 0.0364(7) 0.0357(8) -0.0107(6) 0.0029(6) 0.0075(6)
O2 0.0281(7) 0.0380(8) 0.0462(9) 0.0037(7) 0.0099(6) -0.0032(6)
N1 0.0196(7) 0.0184(7) 0.0127(7) 0.0033(6) 0.0073(6) 0.0047(6)
C1 0.0274(9) 0.0201(8) 0.0245(9) 0.0063(7) 0.0158(8) 0.0010(7)
C2 0.0208(9) 0.0201(8) 0.0225(9) 0.0033(7) 0.0132(7) -0.0011(7)
C3 0.0221(9) 0.0187(8) 0.0306(10) -0.0048(7) 0.0166(8) -0.0028(7)
C4 0.0217(9) 0.0273(9) 0.0256(9) -0.0079(7) 0.0107(7) -0.0041(7)
C5 0.0181(9) 0.0254(9) 0.0294(10) -0.0031(8) 0.0095(7) -0.0002(7)
C6 0.0250(9) 0.0265(9) 0.0314(10) -0.0078(8) 0.0138(8) 0.0038(8)
C7 0.0260(9) 0.0282(10) 0.0213(9) -0.0035(7) 0.0120(7) 0.0009(7)
C8 0.0232(10) 0.0376(11) 0.0510(13) -0.0124(10) 0.0053(9) 0.0095(9)
C9 0.0265(9) 0.0252(9) 0.0139(8) -0.0024(7) 0.0083(7) 0.0058(7)
C10 0.0263(9) 0.0229(8) 0.0098(8) -0.0054(7) 0.0060(7) 0.0042(7)
C11 0.0301(10) 0.0221(9) 0.0168(9) 0.0014(7) 0.0052(7) 0.0067(8)
C12 0.0241(9) 0.0283(9) 0.0239(9) -0.0004(8) 0.0023(7) 0.0066(8)
C13 0.0265(10) 0.0276(10) 0.0232(9) -0.0064(8) 0.0068(8) -0.0008(8)
C14 0.0331(10) 0.0205(9) 0.0198(9) -0.0013(7) 0.0074(8) 0.0029(8)
C15 0.0255(9) 0.0208(9) 0.0154(8) -0.0033(7) 0.0040(7) 0.0079(7)
C16 0.0399(13) 0.0482(14) 0.0687(17) 0.0123(12) 0.0172(12) -0.0104(11)
C17 0.0199(8) 0.0181(8) 0.0099(8) 0.0015(6) 0.0060(6) 0.0007(6)

loop_
_atom_type_symbol
_atom_type_description
_atom_type_scat_dispersion_real
_atom_type_scat_dispersion_imag
_atom_type_scat_source
C C 0.0033 0.0016 'International Tables Vol C Tables 4.2.6.8 and 6.1.1.4'
H H 0.0000 0.0000 'International Tables Vol C Tables 4.2.6.8 and 6.1.1.4'
N N 0.0061 0.0033 'International Tables Vol C Tables 4.2.6.8 and 6.1.1.4'
O O 0.0106 0.0060 'International Tables Vol C Tables 4.2.6.8 and 6.1.1.4'
Cl Cl 0.1484 0.1585 'International Tables Vol C Tables 4.2.6.8 and 6.1.1.4'
Cu Cu 0.3201 1.2651 'International Tables Vol C Tables 4.2.6.8 and 6.1.1.4'

loop_
_geom_angle_atom_site_label_1
_geom_angle_atom_site_label_2
_geom_angle_atom_site_label_3
_geom_angle
_geom_angle_site_symmetry_1
_geom_angle_site_symmetry_3
Cl2 Cu1 Cl2 140.96(3) . 2_655
Cl2 Cu1 Cl1 96.76(2) . .
Cl2 Cu1 Cl1 99.79(2) 2_655 .
Cl2 Cu1 Cl1 99.79(2) . 2_655
Cl2 Cu1 Cl1 96.76(2) 2_655 2_655
Cl1 Cu1 Cl1 128.99(3) . 2_655
C5 O1 C8 117.50(14) . .
C13 O2 C16 116.82(16) . .
C17 N1 C9 113.34(13) . .
C17 N1 C1 111.86(12) . .
C9 N1 C1 110.86(13) . .
C17 N1 H1 107.0(13) . .
C9 N1 H1 106.7(13) . .
C1 N1 H1 106.6(13) . .
C2 C1 N1 113.96(13) . .
C2 C1 H1A 108.8 . .
N1 C1 H1A 108.8 . .
C2 C1 H1B 108.8 . .
N1 C1 H1B 108.8 . .
H1A C1 H1B 107.7 . .
C7 C2 C3 118.23(16) . .
C7 C2 C1 122.40(16) . .
C3 C2 C1 119.34(15) . .
C4 C3 C2 121.35(16) . .
C4 C3 H3 119.3 . .
C2 C3 H3 119.3 . .
C3 C4 C5 119.89(17) . .
C3 C4 H4 120.1 . .
C5 C4 H4 120.1 . .
O1 C5 C6 125.26(16) . .
O1 C5 C4 114.98(16) . .
C6 C5 C4 119.76(17) . .
C5 C6 C7 119.67(16) . .
C5 C6 H6 120.2 . .
C7 C6 H6 120.2 . .
C2 C7 C6 121.07(17) . .
C2 C7 H7 119.5 . .
C6 C7 H7 119.5 . .
O1 C8 H8A 109.5 . .
O1 C8 H8B 109.5 . .
H8A C8 H8B 109.5 . .
O1 C8 H8C 109.5 . .
H8A C8 H8C 109.5 . .
H8B C8 H8C 109.5 . .
C10 C9 N1 113.03(13) . .
C10 C9 H9A 109.0 . .
N1 C9 H9A 109.0 . .
C10 C9 H9B 109.0 . .
N1 C9 H9B 109.0 . .
H9A C9 H9B 107.8 . .
C15 C10 C11 118.17(17) . .
C15 C10 C9 121.13(15) . .
C11 C10 C9 120.69(16) . .
C12 C11 C10 120.84(17) . .
C12 C11 H11 119.6 . .
C10 C11 H11 119.6 . .
C11 C12 C13 120.31(17) . .
C11 C12 H12 119.8 . .
C13 C12 H12 119.8 . .
O2 C13 C14 124.43(17) . .
O2 C13 C12 115.89(16) . .
C14 C13 C12 119.67(17) . .
C15 C14 C13 119.38(17) . .
C15 C14 H14 120.3 . .
C13 C14 H14 120.3 . .
C10 C15 C14 121.62(16) . .
C10 C15 H15 119.2 . .
C14 C15 H15 119.2 . .
O2 C16 H16A 109.5 . .
O2 C16 H16B 109.5 . .
H16A C16 H16B 109.5 . .
O2 C16 H16C 109.5 . .
H16A C16 H16C 109.5 . .
H16B C16 H16C 109.5 . .
N1 C17 C17 111.80(16) . 2_656
N1 C17 H17A 109.3 . .
C17 C17 H17A 109.3 2_656 .
N1 C17 H17B 109.3 . .
C17 C17 H17B 109.3 2_656 .
H17A C17 H17B 107.9 . .

loop_
_geom_bond_atom_site_label_1
_geom_bond_atom_site_label_2
_geom_bond_distance
_geom_bond_site_symmetry_2
Cu1 Cl2 2.2154(6) .
Cu1 Cl2 2.2155(6) 2_655
Cu1 Cl1 2.2890(8) .
Cu1 Cl1 2.2891(8) 2_655
O1 C5 1.364(2) .
O1 C8 1.428(2) .
O2 C13 1.365(2) .
O2 C16 1.431(3) .
N1 C17 1.505(2) .
N1 C9 1.510(2) .
N1 C1 1.534(2) .
N1 H1 0.893(9) .
C1 C2 1.501(2) .
C1 H1A 0.9700 .
C1 H1B 0.9700 .
C2 C7 1.389(2) .
C2 C3 1.392(3) .
C3 C4 1.376(3) .
C3 H3 0.9300 .
C4 C5 1.394(3) .
C4 H4 0.9300 .
C5 C6 1.384(3) .
C6 C7 1.393(3) .
C6 H6 0.9300 .
C7 H7 0.9300 .
C8 H8A 0.9600 .
C8 H8B 0.9600 .
C8 H8C 0.9600 .
C9 C10 1.497(2) .
C9 H9A 0.9700 .
C9 H9B 0.9700 .
C10 C15 1.385(2) .
C10 C11 1.403(2) .
C11 C12 1.369(3) .
C11 H11 0.9300 .
C12 C13 1.396(3) .
C12 H12 0.9300 .
C13 C14 1.388(3) .
C14 C15 1.385(3) .
C14 H14 0.9300 .
C15 H15 0.9300 .
C16 H16A 0.9600 .
C16 H16B 0.9600 .
C16 H16C 0.9600 .
C17 C17 1.529(3) 2_656
C17 H17A 0.9700 .
C17 H17B 0.9700 .

loop_
_geom_torsion_atom_site_label_1
_geom_torsion_atom_site_label_2
_geom_torsion_atom_site_label_3
_geom_torsion_atom_site_label_4
_geom_torsion
_geom_torsion_site_symmetry_4
C17 N1 C1 C2 -43.00(19) .
C9 N1 C1 C2 84.56(17) .
N1 C1 C2 C7 -85.6(2) .
N1 C1 C2 C3 96.39(18) .
C7 C2 C3 C4 2.1(3) .
C1 C2 C3 C4 -179.78(16) .
C2 C3 C4 C5 -0.9(3) .
C8 O1 C5 C6 -0.6(3) .
C8 O1 C5 C4 179.23(17) .
C3 C4 C5 O1 179.41(16) .
C3 C4 C5 C6 -0.7(3) .
O1 C5 C6 C7 -179.08(17) .
C4 C5 C6 C7 1.1(3) .
C3 C2 C7 C6 -1.8(3) .
C1 C2 C7 C6 -179.80(16) .
C5 C6 C7 C2 0.2(3) .
C17 N1 C9 C10 -56.32(18) .
C1 N1 C9 C10 176.93(13) .
N1 C9 C10 C15 103.10(18) .
N1 C9 C10 C11 -75.65(19) .
C15 C10 C11 C12 -0.6(2) .
C9 C10 C11 C12 178.18(15) .
C10 C11 C12 C13 0.2(3) .
C16 O2 C13 C14 -3.9(3) .
C16 O2 C13 C12 177.54(19) .
C11 C12 C13 O2 179.04(16) .
C11 C12 C13 C14 0.4(3) .
O2 C13 C14 C15 -179.04(16) .
C12 C13 C14 C15 -0.6(3) .
C11 C10 C15 C14 0.5(2) .
C9 C10 C15 C14 -178.31(15) .
C13 C14 C15 C10 0.1(3) .
C9 N1 C17 C17 85.20(12) 2_656
C1 N1 C17 C17 -148.58(10) 2_656
